data_4129904
loop_
_publ_author_name
'Shih, Wei-Chun'
'Gu, Weixing'
'MacInnis, Morgan C.'
'Timpa, Samuel D.'
'Bhuvanesh, Nattamai'
'Zhou, Jia'
'Ozerov, Oleg V.'

_publ_section_title
;
 Facile Insertion of Rh and Ir into a Boron-Phenyl Bond, Leading to
 Boryl/Bis(phosphine) PBP Pincer Complexes.
;
_journal_issue 7
_journal_name_full 'Journal of the American Chemical Society'
_journal_page_first 2086
_journal_page_last 2089
_journal_paper_doi 10.1021/jacs.5b11706
_journal_volume 138
_journal_year 2016
_chemical_formula_sum 'C24 H37 B Cl P2 Rh'
_chemical_formula_weight 536.64
_space_group_crystal_system monoclinic
_space_group_IT_number 14
_space_group_name_Hall '-P 2ybc'
_space_group_name_H-M_alt 'P 1 21/c 1'
_atom_sites_solution_hydrogens mixed
_audit_creation_method SHELXL-2014
_cell_angle_alpha 90
_cell_angle_beta 102.626(8)
_cell_angle_gamma 90
_cell_formula_units_Z 8
_cell_length_a 15.578(11)
_cell_length_b 22.693(15)
_cell_length_c 15.102(10)
_cell_measurement_temperature 150(2)
_cell_measurement_theta_max 58.309
_cell_measurement_theta_min 4.480
_cell_volume 5210(6)
_computing_structure_refinement 'SHELXL-2014 (Sheldrick, 2014)'
_diffrn_ambient_temperature 150(2)
_diffrn_measured_fraction_theta_full 0.999
_diffrn_measured_fraction_theta_max 0.948
_diffrn_radiation_type MoK\a
_diffrn_radiation_wavelength 0.71073
_diffrn_reflns_av_R_equivalents 0.1330
_diffrn_reflns_av_unetI/netI 0.0688
_diffrn_reflns_Laue_measured_fraction_full 0.999
_diffrn_reflns_Laue_measured_fraction_max 0.948
_diffrn_reflns_limit_h_max 21
_diffrn_reflns_limit_h_min -21
_diffrn_reflns_limit_k_max 30
_diffrn_reflns_limit_k_min -29
_diffrn_reflns_limit_l_max 20
_diffrn_reflns_limit_l_min -20
_diffrn_reflns_number 63474
_diffrn_reflns_point_group_measured_fraction_full 0.999
_diffrn_reflns_point_group_measured_fraction_max 0.948
_diffrn_reflns_theta_full 25.242
_diffrn_reflns_theta_max 29.442
_diffrn_reflns_theta_min 1.795
_exptl_absorpt_coefficient_mu 0.890
_exptl_absorpt_correction_T_max 0.7459
_exptl_absorpt_correction_T_min 0.5792
_exptl_absorpt_correction_type multi-scan
_exptl_absorpt_process_details sadabs
_exptl_crystal_colour orange
_exptl_crystal_density_diffrn 1.368
_exptl_crystal_description plate
_exptl_crystal_F_000 2224
_exptl_crystal_size_max 0.40
_exptl_crystal_size_mid 0.33
_exptl_crystal_size_min 0.09
_refine_diff_density_max 2.307
_refine_diff_density_min -1.311
_refine_diff_density_rms 0.099
_refine_ls_extinction_method none
_refine_ls_goodness_of_fit_ref 1.025
_refine_ls_hydrogen_treatment mixed
_refine_ls_matrix_type full
_refine_ls_number_parameters 547
_refine_ls_number_reflns 13697
_refine_ls_number_restraints 0
_refine_ls_restrained_S_all 1.025
_refine_ls_R_factor_all 0.0505
_refine_ls_R_factor_gt 0.0380
_refine_ls_shift/su_max 0.068
_refine_ls_shift/su_mean 0.003
_refine_ls_structure_factor_coef Fsqd
_refine_ls_weighting_details 'w=1/[\s^2^(Fo^2^)+(0.0279P)^2^+4.1110P] where P=(Fo^2^+2Fc^2^)/3'
_refine_ls_weighting_scheme calc
_refine_ls_wR_factor_gt 0.0919
_refine_ls_wR_factor_ref 0.0990
_reflns_Friedel_coverage 0.000
_reflns_number_gt 11138
_reflns_number_total 13697
_reflns_threshold_expression 'I > 2\s(I)'
_cod_data_source_file ja5b11706_si_002.cif
_cod_data_source_block 5-Rh
_cod_depositor_comments
;

2020-05-25
Z value and formula fixed to values more according to usual
chemical conventions.                 miguel
;
_cod_original_formula_sum 'C48 H74 B2 Cl2 P4 Rh2'
_cod_original_formula_weight 1073.29
_cod_original_formula_units_Z 4
_cod_original_sg_symbol_H-M 'P 21/c'
_cod_database_code 4129904
_shelx_space_group_comment
;
The symmetry employed for this shelxl refinement is uniquely defined
by the following loop, which should always be used as a source of
symmetry information in preference to the above space-group names.
They are only intended as comments.
;
_shelxl_version_number 2014-1

loop_
_space_group_symop_operation_xyz
'x, y, z'
'-x, y+1/2, -z+1/2'
'-x, -y, -z'
'x, -y-1/2, z-1/2'

loop_
_atom_site_label
_atom_site_type_symbol
_atom_site_fract_x
_atom_site_fract_y
_atom_site_fract_z
_atom_site_U_iso_or_equiv
_atom_site_adp_type
_atom_site_occupancy
_atom_site_site_symmetry_order
_atom_site_calc_flag
_atom_site_refinement_flags_posn
_atom_site_refinement_flags_adp
Rh1 Rh 0.30608(2) 0.63008(2) 1.03428(2) 0.01805(5) Uani 1 1 d . .
H1 H 0.3143(19) 0.5731(14) 1.087(2) 0.035(8) Uiso 1 1 d . .
H1' H 0.175(2) 0.3564(17) 0.420(3) 0.052(10) Uiso 1 1 d . .
C1' C 0.32084(15) 0.28285(12) 0.48625(16) 0.0226(5) Uani 1 1 d . .
C1 C 0.16997(15) 0.52807(11) 1.02750(17) 0.0227(5) Uani 1 1 d . .
B1 B 0.21278(17) 0.58540(13) 1.07952(18) 0.0209(5) Uani 1 1 d . .
B1' B 0.28841(18) 0.34785(13) 0.46008(19) 0.0233(6) Uani 1 1 d . .
Rh1' Rh 0.19515(2) 0.38021(2) 0.52006(2) 0.02069(6) Uani 1 1 d . .
Cl1 Cl 0.33184(5) 0.71280(3) 0.94783(4) 0.03146(15) Uani 1 1 d . .
Cl2 Cl 0.17142(6) 0.42251(3) 0.65704(5) 0.04467(19) Uani 1 1 d . .
C2' C 0.40137(17) 0.25937(13) 0.47628(18) 0.0292(6) Uani 1 1 d . .
H2' H 0.4414 0.2838 0.4567 0.035 Uiso 1 1 calc R U
C2 C 0.12384(17) 0.48432(12) 1.06322(19) 0.0290(6) Uani 1 1 d . .
H2 H 0.1114 0.4897 1.1201 0.035 Uiso 1 1 calc R U
P1 P 0.25307(4) 0.57605(3) 0.90546(4) 0.01982(12) Uani 1 1 d . .
P2 P 0.33613(4) 0.67382(3) 1.17626(4) 0.01974(12) Uani 1 1 d . .
P3 P 0.17333(4) 0.28303(3) 0.55519(4) 0.02047(13) Uani 1 1 d . .
C3' C 0.42307(18) 0.20050(14) 0.49494(19) 0.0347(6) Uani 1 1 d . .
H3' H 0.4777 0.1863 0.4897 0.042 Uiso 1 1 calc R U
C3 C 0.09631(18) 0.43285(13) 1.0150(2) 0.0323(6) Uani 1 1 d . .
H3 H 0.0657 0.4043 1.0399 0.039 Uiso 1 1 calc R U
P4 P 0.23481(4) 0.46813(3) 0.46479(4) 0.02265(13) Uani 1 1 d . .
C4' C 0.3630(2) 0.16337(14) 0.5212(2) 0.0368(7) Uani 1 1 d . .
H4' H 0.3757 0.1235 0.5296 0.044 Uiso 1 1 calc R U
C4 C 0.11427(17) 0.42402(12) 0.9302(2) 0.0332(6) Uani 1 1 d . .
H4 H 0.0963 0.3894 0.8986 0.040 Uiso 1 1 calc R U
C5 C 0.15904(17) 0.46664(12) 0.89205(18) 0.0285(6) Uani 1 1 d . .
H5 H 0.1702 0.4610 0.8346 0.034 Uiso 1 1 calc R U
C5' C 0.28368(19) 0.18507(13) 0.5353(2) 0.0320(6) Uani 1 1 d . .
H5' H 0.2440 0.1600 0.5542 0.038 Uiso 1 1 calc R U
C6 C 0.18717(15) 0.51812(11) 0.94083(17) 0.0224(5) Uani 1 1 d . .
C6' C 0.26380(15) 0.24504(11) 0.52093(17) 0.0227(5) Uani 1 1 d . .
C8 C 0.10013(16) 0.60252(12) 1.18455(18) 0.0248(5) Uani 1 1 d . .
H8 H 0.0611 0.5764 1.1491 0.030 Uiso 1 1 calc R U
C8' C 0.37133(17) 0.36664(13) 0.32578(19) 0.0297(6) Uani 1 1 d . .
H8' H 0.3911 0.3279 0.3298 0.036 Uiso 1 1 calc R U
C7 C 0.18211(15) 0.61328(11) 1.16303(16) 0.0206(5) Uani 1 1 d . .
C7' C 0.32389(16) 0.38736(12) 0.38830(17) 0.0241(5) Uani 1 1 d . .
C9 C 0.07635(17) 0.63027(12) 1.25806(19) 0.0294(6) Uani 1 1 d . .
H9 H 0.0213 0.6234 1.2704 0.035 Uiso 1 1 calc R U
C9' C 0.38942(19) 0.40299(15) 0.2577(2) 0.0365(7) Uani 1 1 d . .
H9' H 0.4209 0.3883 0.2169 0.044 Uiso 1 1 calc R U
C10 C 0.13482(18) 0.66806(13) 1.31269(19) 0.0306(6) Uani 1 1 d . .
H10 H 0.1197 0.6852 1.3631 0.037 Uiso 1 1 calc R U
C10' C 0.3608(2) 0.46090(15) 0.2507(2) 0.0381(7) Uani 1 1 d . .
H10' H 0.3727 0.4849 0.2049 0.046 Uiso 1 1 calc R U
C11 C 0.21553(18) 0.68046(13) 1.29292(18) 0.0289(6) Uani 1 1 d . .
H11 H 0.2543 0.7062 1.3295 0.035 Uiso 1 1 calc R U
C11' C 0.31431(19) 0.48322(14) 0.31209(19) 0.0338(6) Uani 1 1 d . .
H11' H 0.2954 0.5222 0.3078 0.041 Uiso 1 1 calc R U
C12 C 0.23851(16) 0.65426(11) 1.21809(16) 0.0225(5) Uani 1 1 d . .
C12' C 0.29612(16) 0.44675(12) 0.38017(17) 0.0251(5) Uani 1 1 d . .
C19 C 0.34290(16) 0.75469(11) 1.19268(17) 0.0247(5) Uani 1 1 d . .
H19 H 0.3455 0.7632 1.2568 0.030 Uiso 1 1 calc R U
C19' C 0.31163(19) 0.51587(13) 0.54548(19) 0.0326(6) Uani 1 1 d . .
H19' H 0.2812 0.5281 0.5928 0.039 Uiso 1 1 calc R U
C18 C 0.3904(2) 0.49842(19) 0.9181(3) 0.0589(10) Uani 1 1 d . .
H18A H 0.4321 0.4791 0.8896 0.088 Uiso 1 1 calc R U
H18B H 0.3553 0.4694 0.9400 0.088 Uiso 1 1 calc R U
H18C H 0.4213 0.5218 0.9680 0.088 Uiso 1 1 calc R U
C18' C 0.0596(2) 0.24918(15) 0.3936(2) 0.0405(7) Uani 1 1 d . .
H18D H 0.0073 0.2283 0.3650 0.061 Uiso 1 1 calc R U
H18E H 0.1096 0.2318 0.3762 0.061 Uiso 1 1 calc R U
H18F H 0.0546 0.2897 0.3750 0.061 Uiso 1 1 calc R U
C17 C 0.3848(2) 0.58290(16) 0.8087(2) 0.0463(8) Uani 1 1 d . .
H17A H 0.4278 0.5627 0.7831 0.069 Uiso 1 1 calc R U
H17B H 0.4140 0.6093 0.8553 0.069 Uiso 1 1 calc R U
H17C H 0.3462 0.6049 0.7621 0.069 Uiso 1 1 calc R U
C17' C -0.00705(19) 0.27256(16) 0.5274(2) 0.0439(8) Uani 1 1 d . .
H17D H -0.0127 0.3133 0.5099 0.066 Uiso 1 1 calc R U
H17E H 0.0020 0.2696 0.5922 0.066 Uiso 1 1 calc R U
H17F H -0.0597 0.2518 0.4995 0.066 Uiso 1 1 calc R U
C16 C 0.33130(17) 0.53792(13) 0.84960(19) 0.0298(6) Uani 1 1 d . .
H16 H 0.2980 0.5133 0.8006 0.036 Uiso 1 1 calc R U
C16' C 0.07140(16) 0.24558(12) 0.49661(18) 0.0282(5) Uani 1 1 d . .
H16' H 0.0756 0.2039 0.5142 0.034 Uiso 1 1 calc R U
C15 C 0.1042(2) 0.64519(17) 0.8516(2) 0.0469(8) Uani 1 1 d . .
H15A H 0.0694 0.6701 0.8062 0.070 Uiso 1 1 calc R U
H15B H 0.1281 0.6681 0.9047 0.070 Uiso 1 1 calc R U
H15C H 0.0678 0.6144 0.8671 0.070 Uiso 1 1 calc R U
C15' C 0.2772(2) 0.28336(15) 0.7289(2) 0.0410(7) Uani 1 1 d . .
H15D H 0.3198 0.2581 0.7108 0.062 Uiso 1 1 calc R U
H15E H 0.2813 0.2794 0.7929 0.062 Uiso 1 1 calc R U
H15F H 0.2886 0.3235 0.7151 0.062 Uiso 1 1 calc R U
C14 C 0.1445(2) 0.58390(15) 0.72761(19) 0.0383(7) Uani 1 1 d . .
H14A H 0.1082 0.6092 0.6840 0.057 Uiso 1 1 calc R U
H14B H 0.1104 0.5509 0.7401 0.057 Uiso 1 1 calc R U
H14C H 0.1931 0.5700 0.7037 0.057 Uiso 1 1 calc R U
C14' C 0.1619(2) 0.20295(14) 0.7009(2) 0.0374(7) Uani 1 1 d . .
H14D H 0.1034 0.1934 0.6684 0.056 Uiso 1 1 calc R U
H14E H 0.1651 0.2001 0.7649 0.056 Uiso 1 1 calc R U
H14F H 0.2030 0.1759 0.6840 0.056 Uiso 1 1 calc R U
C13 C 0.17911(17) 0.61810(12) 0.81489(17) 0.0254(5) Uani 1 1 d . .
H13 H 0.2137 0.6510 0.7991 0.031 Uiso 1 1 calc R U
C13' C 0.18455(18) 0.26587(13) 0.67734(17) 0.0287(6) Uani 1 1 d . .
H13' H 0.1435 0.2919 0.6993 0.034 Uiso 1 1 calc R U
C20 C 0.25985(18) 0.78357(12) 1.1358(2) 0.0323(6) Uani 1 1 d . .
H20A H 0.2566 0.7760 1.0727 0.048 Uiso 1 1 calc R U
H20B H 0.2621 0.8253 1.1463 0.048 Uiso 1 1 calc R U
H20C H 0.2088 0.7675 1.1530 0.048 Uiso 1 1 calc R U
C20' C 0.3919(2) 0.47961(16) 0.5915(2) 0.0502(9) Uani 1 1 d . .
H20D H 0.4240 0.4677 0.5470 0.075 Uiso 1 1 calc R U
H20E H 0.3728 0.4453 0.6191 0.075 Uiso 1 1 calc R U
H20F H 0.4292 0.5031 0.6372 0.075 Uiso 1 1 calc R U
C22 C 0.43039(17) 0.63941(12) 1.25624(17) 0.0259(5) Uani 1 1 d . .
H22 H 0.4115 0.5994 1.2675 0.031 Uiso 1 1 calc R U
C22' C 0.14559(17) 0.51697(13) 0.40683(19) 0.0315(6) Uani 1 1 d . .
H22' H 0.1706 0.5469 0.3730 0.038 Uiso 1 1 calc R U
C21 C 0.42551(18) 0.77989(13) 1.1676(2) 0.0328(6) Uani 1 1 d . .
H21A H 0.4252 0.7705 1.1055 0.049 Uiso 1 1 calc R U
H21B H 0.4768 0.7631 1.2064 0.049 Uiso 1 1 calc R U
H21C H 0.4264 0.8219 1.1751 0.049 Uiso 1 1 calc R U
C21' C 0.3402(2) 0.57201(15) 0.5033(2) 0.0476(8) Uani 1 1 d . .
H21D H 0.3725 0.5615 0.4583 0.071 Uiso 1 1 calc R U
H21E H 0.3768 0.5953 0.5497 0.071 Uiso 1 1 calc R U
H21F H 0.2891 0.5944 0.4754 0.071 Uiso 1 1 calc R U
C23 C 0.50888(18) 0.63222(14) 1.2112(2) 0.0356(7) Uani 1 1 d . .
H23A H 0.4901 0.6123 1.1541 0.053 Uiso 1 1 calc R U
H23B H 0.5539 0.6095 1.2499 0.053 Uiso 1 1 calc R U
H23C H 0.5318 0.6703 1.2012 0.053 Uiso 1 1 calc R U
C23' C 0.1022(2) 0.54797(16) 0.4759(2) 0.0464(8) Uani 1 1 d . .
H23D H 0.0490 0.5669 0.4447 0.070 Uiso 1 1 calc R U
H23E H 0.1418 0.5769 0.5084 0.070 Uiso 1 1 calc R U
H23F H 0.0886 0.5195 0.5178 0.070 Uiso 1 1 calc R U
C24 C 0.4564(2) 0.66899(14) 1.34911(19) 0.0370(7) Uani 1 1 d . .
H24A H 0.4784 0.7079 1.3422 0.055 Uiso 1 1 calc R U
H24B H 0.5014 0.6461 1.3878 0.055 Uiso 1 1 calc R U
H24C H 0.4060 0.6716 1.3757 0.055 Uiso 1 1 calc R U
C24' C 0.0791(2) 0.48017(16) 0.3395(2) 0.0467(8) Uani 1 1 d . .
H24D H 0.0342 0.5055 0.3060 0.070 Uiso 1 1 calc R U
H24E H 0.0529 0.4514 0.3720 0.070 Uiso 1 1 calc R U
H24F H 0.1086 0.4605 0.2983 0.070 Uiso 1 1 calc R U

loop_
_atom_site_aniso_label
_atom_site_aniso_U_11
_atom_site_aniso_U_22
_atom_site_aniso_U_33
_atom_site_aniso_U_23
_atom_site_aniso_U_13
_atom_site_aniso_U_12
Rh1 0.01599(9) 0.01899(10) 0.01881(9) 0.00005(7) 0.00304(6) -0.00246(6)
C1' 0.0212(11) 0.0252(13) 0.0215(11) -0.0060(9) 0.0047(9) -0.0014(9)
C1 0.0159(10) 0.0223(13) 0.0290(12) -0.0011(10) 0.0031(9) -0.0012(9)
B1 0.0188(12) 0.0214(14) 0.0218(12) 0.0018(10) 0.0028(10) -0.0025(10)
B1' 0.0212(13) 0.0215(14) 0.0270(13) -0.0056(11) 0.0046(10) -0.0045(10)
Rh1' 0.02277(10) 0.01882(10) 0.02180(9) -0.00088(7) 0.00774(7) 0.00137(7)
Cl1 0.0400(4) 0.0275(3) 0.0262(3) 0.0055(2) 0.0058(3) -0.0082(3)
Cl2 0.0790(6) 0.0297(4) 0.0315(3) -0.0038(3) 0.0258(4) 0.0080(4)
C2' 0.0210(12) 0.0384(16) 0.0284(13) -0.0064(11) 0.0060(10) 0.0008(11)
C2 0.0264(13) 0.0258(14) 0.0360(14) -0.0003(11) 0.0091(11) -0.0039(10)
P1 0.0179(3) 0.0205(3) 0.0207(3) -0.0019(2) 0.0036(2) -0.0001(2)
P2 0.0175(3) 0.0205(3) 0.0206(3) -0.0019(2) 0.0030(2) -0.0037(2)
P3 0.0198(3) 0.0196(3) 0.0232(3) 0.0006(2) 0.0071(2) 0.0005(2)
C3' 0.0274(13) 0.0439(18) 0.0334(14) -0.0074(12) 0.0076(11) 0.0112(12)
C3 0.0260(13) 0.0238(14) 0.0470(16) 0.0002(12) 0.0081(12) -0.0068(11)
P4 0.0244(3) 0.0188(3) 0.0246(3) 0.0006(2) 0.0052(2) 0.0004(2)
C4' 0.0440(16) 0.0269(15) 0.0398(15) -0.0012(12) 0.0099(13) 0.0143(13)
C4 0.0260(13) 0.0218(14) 0.0480(16) -0.0079(12) -0.0001(12) -0.0039(11)
C5 0.0250(12) 0.0290(14) 0.0295(13) -0.0069(11) 0.0016(10) -0.0020(10)
C5' 0.0327(14) 0.0267(14) 0.0391(15) 0.0002(12) 0.0129(12) 0.0014(11)
C6 0.0177(11) 0.0222(13) 0.0257(11) -0.0013(9) 0.0014(9) -0.0020(9)
C6' 0.0193(11) 0.0216(12) 0.0278(12) -0.0021(10) 0.0064(9) 0.0012(9)
C8 0.0188(11) 0.0250(13) 0.0302(13) 0.0020(10) 0.0044(9) -0.0036(10)
C8' 0.0260(13) 0.0322(15) 0.0334(14) -0.0058(11) 0.0121(11) -0.0058(11)
C7 0.0184(11) 0.0214(12) 0.0214(11) 0.0036(9) 0.0033(9) -0.0010(9)
C7' 0.0207(11) 0.0273(13) 0.0245(12) -0.0048(10) 0.0055(9) -0.0078(10)
C9 0.0236(12) 0.0315(15) 0.0367(14) 0.0076(11) 0.0147(11) 0.0048(10)
C9' 0.0345(15) 0.0463(19) 0.0337(14) -0.0078(13) 0.0184(12) -0.0117(13)
C10 0.0347(14) 0.0299(15) 0.0307(13) -0.0002(11) 0.0146(11) 0.0051(11)
C10' 0.0410(16) 0.0434(18) 0.0328(14) 0.0043(13) 0.0146(12) -0.0103(14)
C11 0.0320(14) 0.0296(14) 0.0252(12) -0.0052(10) 0.0062(10) -0.0049(11)
C11' 0.0356(15) 0.0308(15) 0.0362(15) 0.0050(12) 0.0104(12) -0.0053(12)
C12 0.0216(11) 0.0240(13) 0.0222(11) 0.0005(9) 0.0055(9) -0.0014(9)
C12' 0.0246(12) 0.0261(13) 0.0247(12) -0.0004(10) 0.0052(10) -0.0041(10)
C19 0.0244(12) 0.0215(13) 0.0285(12) -0.0051(10) 0.0066(10) -0.0048(10)
C19' 0.0373(15) 0.0246(14) 0.0336(14) -0.0069(11) 0.0023(12) -0.0028(11)
C18 0.048(2) 0.064(3) 0.065(2) 0.005(2) 0.0127(18) 0.0340(19)
C18' 0.0410(16) 0.0408(18) 0.0347(15) -0.0024(13) -0.0026(13) -0.0092(14)
C17 0.0374(16) 0.053(2) 0.057(2) -0.0103(16) 0.0279(15) -0.0041(15)
C17' 0.0238(14) 0.050(2) 0.059(2) 0.0032(16) 0.0120(13) 0.0027(13)
C16 0.0235(12) 0.0313(15) 0.0358(14) -0.0088(11) 0.0089(11) 0.0039(11)
C16' 0.0236(12) 0.0249(14) 0.0356(14) 0.0039(11) 0.0058(10) -0.0015(10)
C15 0.0373(16) 0.062(2) 0.0403(17) 0.0055(16) 0.0063(13) 0.0263(16)
C15' 0.0446(17) 0.0412(19) 0.0323(15) 0.0038(13) -0.0025(13) 0.0003(14)
C14 0.0358(15) 0.0416(18) 0.0306(14) -0.0030(12) -0.0075(12) -0.0010(13)
C14' 0.0456(17) 0.0356(17) 0.0345(15) 0.0109(12) 0.0163(13) 0.0032(13)
C13 0.0244(12) 0.0272(14) 0.0227(11) 0.0000(10) 0.0008(9) 0.0029(10)
C13' 0.0325(14) 0.0297(15) 0.0254(12) 0.0032(11) 0.0095(10) 0.0039(11)
C20 0.0327(14) 0.0243(14) 0.0404(15) 0.0003(12) 0.0092(12) 0.0028(11)
C20' 0.0444(18) 0.048(2) 0.0467(18) -0.0080(16) -0.0159(15) 0.0004(15)
C22 0.0260(12) 0.0237(13) 0.0254(12) 0.0019(10) -0.0004(10) -0.0010(10)
C22' 0.0278(13) 0.0283(15) 0.0376(15) 0.0090(11) 0.0052(11) 0.0024(11)
C21 0.0291(13) 0.0265(15) 0.0430(16) -0.0031(12) 0.0085(12) -0.0085(11)
C21' 0.052(2) 0.0302(17) 0.057(2) -0.0083(15) 0.0037(16) -0.0130(15)
C23 0.0242(13) 0.0434(18) 0.0358(15) 0.0014(13) -0.0010(11) 0.0081(12)
C23' 0.0425(17) 0.043(2) 0.056(2) 0.0120(16) 0.0179(15) 0.0174(15)
C24 0.0403(16) 0.0372(17) 0.0279(13) -0.0028(12) -0.0046(12) 0.0040(13)
C24' 0.0351(16) 0.044(2) 0.0526(19) 0.0126(16) -0.0081(14) -0.0087(14)

loop_
_atom_type_symbol
_atom_type_description
_atom_type_scat_dispersion_real
_atom_type_scat_dispersion_imag
_atom_type_scat_source
C C 0.0033 0.0016 'International Tables Vol C Tables 4.2.6.8 and 6.1.1.4'
H H 0.0000 0.0000 'International Tables Vol C Tables 4.2.6.8 and 6.1.1.4'
B B 0.0013 0.0007 'International Tables Vol C Tables 4.2.6.8 and 6.1.1.4'
P P 0.1023 0.0942 'International Tables Vol C Tables 4.2.6.8 and 6.1.1.4'
Cl Cl 0.1484 0.1585 'International Tables Vol C Tables 4.2.6.8 and 6.1.1.4'
Rh Rh -1.1178 0.9187 'International Tables Vol C Tables 4.2.6.8 and 6.1.1.4'

loop_
_geom_angle_atom_site_label_1
_geom_angle_atom_site_label_2
_geom_angle_atom_site_label_3
_geom_angle
B1 Rh1 P1 82.28(9)
B1 Rh1 P2 85.20(9)
P1 Rh1 P2 167.48(2)
B1 Rh1 Cl1 143.97(8)
P1 Rh1 Cl1 91.67(5)
P2 Rh1 Cl1 98.41(5)
B1 Rh1 H1 51.1(11)
P1 Rh1 H1 88.1(12)
P2 Rh1 H1 84.1(12)
Cl1 Rh1 H1 164.7(11)
C2' C1' C6' 117.3(2)
C2' C1' B1' 124.9(2)
C6' C1' B1' 117.8(2)
C2 C1 C6 117.5(2)
C2 C1 B1 125.8(2)
C6 C1 B1 116.5(2)
C7 B1 C1 123.8(2)
C7 B1 Rh1 115.96(18)
C1 B1 Rh1 120.08(18)
C7 B1 H1 118.8(11)
C1 B1 H1 101.4(12)
Rh1 B1 H1 48.0(11)
C1' B1' C7' 123.7(2)
C1' B1' Rh1' 116.80(19)
C7' B1' Rh1' 119.5(2)
B1' Rh1' P4 82.84(9)
B1' Rh1' P3 84.94(9)
P4 Rh1' P3 167.52(3)
B1' Rh1' Cl2 143.41(8)
P4 Rh1' Cl2 94.05(5)
P3 Rh1' Cl2 97.28(4)
B1' Rh1' H1' 56.6(13)
P4 Rh1' H1' 87.7(14)
P3 Rh1' H1' 83.4(14)
Cl2 Rh1' H1' 159.9(13)
C3' C2' C1' 121.8(3)
C3' C2' H2' 119.1
C1' C2' H2' 119.1
C3 C2 C1 121.2(3)
C3 C2 H2 119.4
C1 C2 H2 119.4
C6 P1 C16 105.51(13)
C6 P1 C13 106.84(12)
C16 P1 C13 105.73(13)
C6 P1 Rh1 105.01(9)
C16 P1 Rh1 119.18(10)
C13 P1 Rh1 113.69(10)
C12 P2 C19 102.83(12)
C12 P2 C22 105.84(13)
C19 P2 C22 108.41(12)
C12 P2 Rh1 101.61(9)
C19 P2 Rh1 122.87(9)
C22 P2 Rh1 113.14(10)
C6' P3 C16' 106.49(13)
C6' P3 C13' 105.82(12)
C16' P3 C13' 105.30(13)
C6' P3 Rh1' 102.99(9)
C16' P3 Rh1' 118.90(9)
C13' P3 Rh1' 116.22(9)
C4' C3' C2' 119.6(3)
C4' C3' H3' 120.2
C2' C3' H3' 120.2
C4 C3 C2 120.2(3)
C4 C3 H3 119.9
C2 C3 H3 119.9
C12' P4 C22' 106.49(13)
C12' P4 C19' 104.73(13)
C22' P4 C19' 105.76(14)
C12' P4 Rh1' 104.33(9)
C22' P4 Rh1' 117.38(10)
C19' P4 Rh1' 116.97(11)
C3' C4' C5' 120.6(3)
C3' C4' H4' 119.7
C5' C4' H4' 119.7
C3 C4 C5 120.3(3)
C3 C4 H4 119.9
C5 C4 H4 119.9
C4 C5 C6 119.4(3)
C4 C5 H5 120.3
C6 C5 H5 120.3
C4' C5' C6' 119.6(3)
C4' C5' H5' 120.2
C6' C5' H5' 120.2
C5 C6 C1 121.4(2)
C5 C6 P1 125.5(2)
C1 C6 P1 113.00(18)
C5' C6' C1' 120.7(2)
C5' C6' P3 125.0(2)
C1' C6' P3 113.93(19)
C9 C8 C7 121.2(2)
C9 C8 H8 119.4
C7 C8 H8 119.4
C9' C8' C7' 121.3(3)
C9' C8' H8' 119.4
C7' C8' H8' 119.4
C8 C7 C12 117.2(2)
C8 C7 B1 124.4(2)
C12 C7 B1 118.4(2)
C8' C7' C12' 117.3(2)
C8' C7' B1' 125.5(2)
C12' C7' B1' 116.8(2)
C10 C9 C8 119.9(2)
C10 C9 H9 120.0
C8 C9 H9 120.0
C10' C9' C8' 120.3(3)
C10' C9' H9' 119.8
C8' C9' H9' 119.8
C11 C10 C9 120.5(3)
C11 C10 H10 119.7
C9 C10 H10 119.7
C9' C10' C11' 120.0(3)
C9' C10' H10' 120.0
C11' C10' H10' 120.0
C10 C11 C12 119.7(2)
C10 C11 H11 120.1
C12 C11 H11 120.1
C10' C11' C12' 119.6(3)
C10' C11' H11' 120.2
C12' C11' H11' 120.2
C11 C12 C7 121.3(2)
C11 C12 P2 124.0(2)
C7 C12 P2 114.41(18)
C11' C12' C7' 121.5(2)
C11' C12' P4 125.5(2)
C7' C12' P4 113.01(19)
C21 C19 C20 110.7(2)
C21 C19 P2 111.33(18)
C20 C19 P2 109.39(18)
C21 C19 H19 108.4
C20 C19 H19 108.4
P2 C19 H19 108.4
C20' C19' C21' 110.7(3)
C20' C19' P4 109.2(2)
C21' C19' P4 114.6(2)
C20' C19' H19' 107.4
C21' C19' H19' 107.4
P4 C19' H19' 107.4
C16 C18 H18A 109.5
C16 C18 H18B 109.5
H18A C18 H18B 109.5
C16 C18 H18C 109.5
H18A C18 H18C 109.5
H18B C18 H18C 109.5
C16' C18' H18D 109.5
C16' C18' H18E 109.5
H18D C18' H18E 109.5
C16' C18' H18F 109.5
H18D C18' H18F 109.5
H18E C18' H18F 109.5
C16 C17 H17A 109.5
C16 C17 H17B 109.5
H17A C17 H17B 109.5
C16 C17 H17C 109.5
H17A C17 H17C 109.5
H17B C17 H17C 109.5
C16' C17' H17D 109.5
C16' C17' H17E 109.5
H17D C17' H17E 109.5
C16' C17' H17F 109.5
H17D C17' H17F 109.5
H17E C17' H17F 109.5
C18 C16 C17 111.5(3)
C18 C16 P1 109.2(2)
C17 C16 P1 110.2(2)
C18 C16 H16 108.7
C17 C16 H16 108.7
P1 C16 H16 108.7
C17' C16' C18' 111.3(2)
C17' C16' P3 109.3(2)
C18' C16' P3 111.23(19)
C17' C16' H16' 108.3
C18' C16' H16' 108.3
P3 C16' H16' 108.3
C13 C15 H15A 109.5
C13 C15 H15B 109.5
H15A C15 H15B 109.5
C13 C15 H15C 109.5
H15A C15 H15C 109.5
H15B C15 H15C 109.5
C13' C15' H15D 109.5
C13' C15' H15E 109.5
H15D C15' H15E 109.5
C13' C15' H15F 109.5
H15D C15' H15F 109.5
H15E C15' H15F 109.5
C13 C14 H14A 109.5
C13 C14 H14B 109.5
H14A C14 H14B 109.5
C13 C14 H14C 109.5
H14A C14 H14C 109.5
H14B C14 H14C 109.5
C13' C14' H14D 109.5
C13' C14' H14E 109.5
H14D C14' H14E 109.5
C13' C14' H14F 109.5
H14D C14' H14F 109.5
H14E C14' H14F 109.5
C14 C13 C15 111.4(2)
C14 C13 P1 115.0(2)
C15 C13 P1 109.95(19)
C14 C13 H13 106.6
C15 C13 H13 106.6
P1 C13 H13 106.6
C14' C13' C15' 111.2(2)
C14' C13' P3 116.7(2)
C15' C13' P3 108.86(19)
C14' C13' H13' 106.5
C15' C13' H13' 106.5
P3 C13' H13' 106.5
C19 C20 H20A 109.5
C19 C20 H20B 109.5
H20A C20 H20B 109.5
C19 C20 H20C 109.5
H20A C20 H20C 109.5
H20B C20 H20C 109.5
C19' C20' H20D 109.5
C19' C20' H20E 109.5
H20D C20' H20E 109.5
C19' C20' H20F 109.5
H20D C20' H20F 109.5
H20E C20' H20F 109.5
C24 C22 C23 112.1(2)
C24 C22 P2 115.2(2)
C23 C22 P2 110.48(19)
C24 C22 H22 106.1
C23 C22 H22 106.1
P2 C22 H22 106.1
C24' C22' C23' 111.6(3)
C24' C22' P4 108.5(2)
C23' C22' P4 110.6(2)
C24' C22' H22' 108.7
C23' C22' H22' 108.7
P4 C22' H22' 108.7
C19 C21 H21A 109.5
C19 C21 H21B 109.5
H21A C21 H21B 109.5
C19 C21 H21C 109.5
H21A C21 H21C 109.5
H21B C21 H21C 109.5
C19' C21' H21D 109.5
C19' C21' H21E 109.5
H21D C21' H21E 109.5
C19' C21' H21F 109.5
H21D C21' H21F 109.5
H21E C21' H21F 109.5
C22 C23 H23A 109.5
C22 C23 H23B 109.5
H23A C23 H23B 109.5
C22 C23 H23C 109.5
H23A C23 H23C 109.5
H23B C23 H23C 109.5
C22' C23' H23D 109.5
C22' C23' H23E 109.5
H23D C23' H23E 109.5
C22' C23' H23F 109.5
H23D C23' H23F 109.5
H23E C23' H23F 109.5
C22 C24 H24A 109.5
C22 C24 H24B 109.5
H24A C24 H24B 109.5
C22 C24 H24C 109.5
H24A C24 H24C 109.5
H24B C24 H24C 109.5
C22' C24' H24D 109.5
C22' C24' H24E 109.5
H24D C24' H24E 109.5
C22' C24' H24F 109.5
H24D C24' H24F 109.5
H24E C24' H24F 109.5

loop_
_geom_bond_atom_site_label_1
_geom_bond_atom_site_label_2
_geom_bond_distance
Rh1 B1 2.010(3)
Rh1 P1 2.2951(13)
Rh1 P2 2.3158(14)
Rh1 Cl1 2.3703(13)
Rh1 H1 1.51(3)
C1' C2' 1.401(4)
C1' C6' 1.415(3)
C1' B1' 1.581(4)
C1 C2 1.401(4)
C1 C6 1.410(4)
C1 B1 1.589(4)
B1 C7 1.576(4)
B1 H1 1.58(3)
B1' C7' 1.596(4)
B1' Rh1' 2.011(3)
Rh1' P4 2.2988(14)
Rh1' P3 2.3107(16)
Rh1' Cl2 2.3815(14)
Rh1' H1' 1.58(4)
C2' C3' 1.392(4)
C2' H2' 0.9300
C2 C3 1.394(4)
C2 H2 0.9300
P1 C6 1.819(3)
P1 C16 1.843(3)
P1 C13 1.849(3)
P2 C12 1.824(3)
P2 C19 1.852(3)
P2 C22 1.857(3)
P3 C6' 1.821(3)
P3 C16' 1.847(3)
P3 C13' 1.856(3)
C3' C4' 1.381(4)
C3' H3' 0.9300
C3 C4 1.384(4)
C3 H3 0.9300
P4 C12' 1.820(3)
P4 C22' 1.842(3)
P4 C19' 1.858(3)
C4' C5' 1.389(4)
C4' H4' 0.9300
C4 C5 1.389(4)
C4 H4 0.9300
C5 C6 1.399(4)
C5 H5 0.9300
C5' C6' 1.402(4)
C5' H5' 0.9300
C8 C9 1.395(4)
C8 C7 1.406(3)
C8 H8 0.9300
C8' C9' 1.394(4)
C8' C7' 1.401(4)
C8' H8' 0.9300
C7 C12 1.417(3)
C7' C12' 1.413(4)
C9 C10 1.385(4)
C9 H9 0.9300
C9' C10' 1.384(5)
C9' H9' 0.9300
C10 C11 1.383(4)
C10 H10 0.9300
C10' C11' 1.391(4)
C10' H10' 0.9300
C11 C12 1.391(4)
C11 H11 0.9300
C11' C12' 1.396(4)
C11' H11' 0.9300
C19 C21 1.530(4)
C19 C20 1.534(4)
C19 H19 0.9800
C19' C20' 1.531(4)
C19' C21' 1.533(4)
C19' H19' 0.9800
C18 C16 1.518(4)
C18 H18A 0.9600
C18 H18B 0.9600
C18 H18C 0.9600
C18' C16' 1.528(4)
C18' H18D 0.9600
C18' H18E 0.9600
C18' H18F 0.9600
C17 C16 1.531(4)
C17 H17A 0.9600
C17 H17B 0.9600
C17 H17C 0.9600
C17' C16' 1.527(4)
C17' H17D 0.9600
C17' H17E 0.9600
C17' H17F 0.9600
C16 H16 0.9800
C16' H16' 0.9800
C15 C13 1.527(4)
C15 H15A 0.9600
C15 H15B 0.9600
C15 H15C 0.9600
C15' C13' 1.535(4)
C15' H15D 0.9600
C15' H15E 0.9600
C15' H15F 0.9600
C14 C13 1.523(4)
C14 H14A 0.9600
C14 H14B 0.9600
C14 H14C 0.9600
C14' C13' 1.531(4)
C14' H14D 0.9600
C14' H14E 0.9600
C14' H14F 0.9600
C13 H13 0.9800
C13' H13' 0.9800
C20 H20A 0.9600
C20 H20B 0.9600
C20 H20C 0.9600
C20' H20D 0.9600
C20' H20E 0.9600
C20' H20F 0.9600
C22 C24 1.528(4)
C22 C23 1.533(4)
C22 H22 0.9800
C22' C24' 1.531(4)
C22' C23' 1.532(4)
C22' H22' 0.9800
C21 H21A 0.9600
C21 H21B 0.9600
C21 H21C 0.9600
C21' H21D 0.9600
C21' H21E 0.9600
C21' H21F 0.9600
C23 H23A 0.9600
C23 H23B 0.9600
C23 H23C 0.9600
C23' H23D 0.9600
C23' H23E 0.9600
C23' H23F 0.9600
C24 H24A 0.9600
C24 H24B 0.9600
C24 H24C 0.9600
C24' H24D 0.9600
C24' H24E 0.9600
C24' H24F 0.9600

loop_
_geom_torsion_atom_site_label_1
_geom_torsion_atom_site_label_2
_geom_torsion_atom_site_label_3
_geom_torsion_atom_site_label_4
_geom_torsion
C2 C1 B1 C7 -23.1(4)
C6 C1 B1 C7 163.0(2)
C2 C1 B1 Rh1 161.3(2)
C6 C1 B1 Rh1 -12.6(3)
C2' C1' B1' C7' 22.9(4)
C6' C1' B1' C7' -155.9(2)
C2' C1' B1' Rh1' -158.5(2)
C6' C1' B1' Rh1' 22.6(3)
C6' C1' C2' C3' 3.3(4)
B1' C1' C2' C3' -175.5(2)
C6 C1 C2 C3 0.2(4)
B1 C1 C2 C3 -173.6(2)
C1' C2' C3' C4' 2.1(4)
C1 C2 C3 C4 0.0(4)
C2' C3' C4' C5' -4.5(4)
C2 C3 C4 C5 -0.7(4)
C3 C4 C5 C6 1.1(4)
C3' C4' C5' C6' 1.3(4)
C4 C5 C6 C1 -0.9(4)
C4 C5 C6 P1 175.4(2)
C2 C1 C6 C5 0.2(4)
B1 C1 C6 C5 174.6(2)
C2 C1 C6 P1 -176.50(18)
B1 C1 C6 P1 -2.1(3)
C16 P1 C6 C5 -37.1(3)
C13 P1 C6 C5 75.2(2)
Rh1 P1 C6 C5 -163.8(2)
C16 P1 C6 C1 139.50(19)
C13 P1 C6 C1 -108.3(2)
Rh1 P1 C6 C1 12.76(19)
C4' C5' C6' C1' 4.4(4)
C4' C5' C6' P3 -168.4(2)
C2' C1' C6' C5' -6.6(4)
B1' C1' C6' C5' 172.4(2)
C2' C1' C6' P3 166.98(19)
B1' C1' C6' P3 -14.1(3)
C16' P3 C6' C5' -59.6(3)
C13' P3 C6' C5' 52.1(3)
Rh1' P3 C6' C5' 174.6(2)
C16' P3 C6' C1' 127.21(19)
C13' P3 C6' C1' -121.09(19)
Rh1' P3 C6' C1' 1.36(19)
C9 C8 C7 C12 -1.2(4)
C9 C8 C7 B1 -177.9(2)
C1 B1 C7 C8 -19.5(4)
Rh1 B1 C7 C8 156.3(2)
C1 B1 C7 C12 163.8(2)
Rh1 B1 C7 C12 -20.4(3)
C9' C8' C7' C12' -0.7(4)
C9' C8' C7' B1' 171.3(2)
C1' B1' C7' C8' 15.1(4)
Rh1' B1' C7' C8' -163.5(2)
C1' B1' C7' C12' -172.8(2)
Rh1' B1' C7' C12' 8.6(3)
C7 C8 C9 C10 -1.6(4)
C7' C8' C9' C10' 0.2(4)
C8 C9 C10 C11 2.6(4)
C8' C9' C10' C11' 0.5(4)
C9 C10 C11 C12 -0.7(4)
C9' C10' C11' C12' -0.5(4)
C10 C11 C12 C7 -2.2(4)
C10 C11 C12 P2 171.9(2)
C8 C7 C12 C11 3.1(4)
B1 C7 C12 C11 -179.9(2)
C8 C7 C12 P2 -171.54(19)
B1 C7 C12 P2 5.4(3)
C19 P2 C12 C11 -37.7(3)
C22 P2 C12 C11 75.9(3)
Rh1 P2 C12 C11 -165.7(2)
C19 P2 C12 C7 136.76(19)
C22 P2 C12 C7 -109.6(2)
Rh1 P2 C12 C7 8.8(2)
C10' C11' C12' C7' 0.0(4)
C10' C11' C12' P4 -179.0(2)
C8' C7' C12' C11' 0.7(4)
B1' C7' C12' C11' -172.1(2)
C8' C7' C12' P4 179.71(19)
B1' C7' C12' P4 6.9(3)
C22' P4 C12' C11' 37.7(3)
C19' P4 C12' C11' -74.1(3)
Rh1' P4 C12' C11' 162.5(2)
C22' P4 C12' C7' -141.34(19)
C19' P4 C12' C7' 106.9(2)
Rh1' P4 C12' C7' -16.55(19)
C12 P2 C19 C21 175.94(19)
C22 P2 C19 C21 64.2(2)
Rh1 P2 C19 C21 -70.9(2)
C12 P2 C19 C20 -61.4(2)
C22 P2 C19 C20 -173.13(18)
Rh1 P2 C19 C20 51.8(2)
C12' P4 C19' C20' -63.3(3)
C22' P4 C19' C20' -175.6(2)
Rh1' P4 C19' C20' 51.6(3)
C12' P4 C19' C21' 61.4(3)
C22' P4 C19' C21' -50.9(3)
Rh1' P4 C19' C21' 176.3(2)
C6 P1 C16 C18 -62.7(3)
C13 P1 C16 C18 -175.7(2)
Rh1 P1 C16 C18 54.9(3)
C6 P1 C16 C17 174.6(2)
C13 P1 C16 C17 61.6(2)
Rh1 P1 C16 C17 -67.8(2)
C6' P3 C16' C17' 176.1(2)
C13' P3 C16' C17' 64.1(2)
Rh1' P3 C16' C17' -68.3(2)
C6' P3 C16' C18' -60.6(2)
C13' P3 C16' C18' -172.7(2)
Rh1' P3 C16' C18' 54.9(2)
C6 P1 C13 C14 -66.0(2)
C16 P1 C13 C14 46.0(2)
Rh1 P1 C13 C14 178.60(18)
C6 P1 C13 C15 60.7(2)
C16 P1 C13 C15 172.8(2)
Rh1 P1 C13 C15 -54.6(2)
C6' P3 C13' C14' -71.9(2)
C16' P3 C13' C14' 40.6(2)
Rh1' P3 C13' C14' 174.49(18)
C6' P3 C13' C15' 55.0(2)
C16' P3 C13' C15' 167.5(2)
Rh1' P3 C13' C15' -58.6(2)
C12 P2 C22 C24 -73.1(2)
C19 P2 C22 C24 36.6(2)
Rh1 P2 C22 C24 176.48(18)
C12 P2 C22 C23 158.5(2)
C19 P2 C22 C23 -91.7(2)
Rh1 P2 C22 C23 48.1(2)
C12' P4 C22' C24' 69.4(2)
C19' P4 C22' C24' -179.5(2)
Rh1' P4 C22' C24' -46.9(2)
C12' P4 C22' C23' -167.8(2)
C19' P4 C22' C23' -56.8(2)
Rh1' P4 C22' C23' 75.8(2)
